data_7102500
loop_
_publ_author_name
'Korff, Christian'
'Helmchen, Gunter'

_publ_section_title
;
 Preparation of chiral triarylphosphines by Pd-catalysed asymmetric P-C
 cross-coupling.
;
_journal_issue 5
_journal_name_full 'Chemical communications (Cambridge, England)'
_journal_page_first 530
_journal_page_last 531
_journal_paper_doi 10.1039/b315009g
_journal_year 2004
_chemical_formula_sum 'C29 H27 O2 P S'
_chemical_formula_weight 470.54
_chemical_name_systematic
;
tert-butyl 2-[biphenyl-2-yl(phenyl)phosphorothioyl]benzoate
;
_space_group_IT_number 170
_symmetry_cell_setting hexagonal
_symmetry_space_group_name_Hall 'P 65'
_symmetry_space_group_name_H-M 'P 65'
_atom_sites_solution_hydrogens geom
_atom_sites_solution_primary direct
_atom_sites_solution_secondary difmap
_audit_creation_method SHELXL-97
_cell_angle_alpha 90.00
_cell_angle_beta 90.00
_cell_angle_gamma 120.00
_cell_formula_units_Z 6
_cell_length_a 10.9348(4)
_cell_length_b 10.9348(4)
_cell_length_c 35.379(3)
_cell_measurement_reflns_used 8608
_cell_measurement_temperature 100(2)
_cell_measurement_theta_max 28.30
_cell_measurement_theta_min 2.23
_cell_volume 3663.5(3)
_computing_cell_refinement 'Bruker SMART'
_computing_data_collection 'Bruker SMART'
_computing_data_reduction 'Bruker SAINT'
_computing_molecular_graphics 'Bruker SHELXTL'
_computing_publication_material 'Bruker SHELXTL'
_computing_structure_refinement 'SHELXL-97 (Sheldrick, 1997)'
_computing_structure_solution 'SHELXS-97 (Sheldrick, 1990)'
_diffrn_ambient_temperature 100(2)
_diffrn_measured_fraction_theta_full 0.999
_diffrn_measured_fraction_theta_max 0.999
_diffrn_measurement_device_type 'CCD area detector'
_diffrn_measurement_method 'phi and omega scans'
_diffrn_radiation_monochromator graphite
_diffrn_radiation_source 'fine-focus sealed tube'
_diffrn_radiation_type MoK\a
_diffrn_radiation_wavelength 0.71073
_diffrn_reflns_av_R_equivalents 0.0289
_diffrn_reflns_av_sigmaI/netI 0.0162
_diffrn_reflns_limit_h_max 14
_diffrn_reflns_limit_h_min -14
_diffrn_reflns_limit_k_max 14
_diffrn_reflns_limit_k_min -14
_diffrn_reflns_limit_l_max 47
_diffrn_reflns_limit_l_min -47
_diffrn_reflns_number 50418
_diffrn_reflns_theta_full 28.30
_diffrn_reflns_theta_max 28.30
_diffrn_reflns_theta_min 2.15
_exptl_absorpt_coefficient_mu 0.222
_exptl_absorpt_correction_T_max 0.9527
_exptl_absorpt_correction_T_min 0.9383
_exptl_absorpt_correction_type none
_exptl_crystal_colour colourless
_exptl_crystal_density_diffrn 1.280
_exptl_crystal_density_meas 0
_exptl_crystal_density_method 'not measured'
_exptl_crystal_description 'hexagonal column'
_exptl_crystal_F_000 1488
_exptl_crystal_size_max 0.29
_exptl_crystal_size_mid 0.26
_exptl_crystal_size_min 0.22
_refine_diff_density_max 0.275
_refine_diff_density_min -0.143
_refine_diff_density_rms 0.040
_refine_ls_abs_structure_details 'Flack H D (1983), Acta Cryst. A39, 876-881'
_refine_ls_abs_structure_Flack -0.01(3)
_refine_ls_extinction_method none
_refine_ls_goodness_of_fit_ref 1.031
_refine_ls_hydrogen_treatment refall
_refine_ls_matrix_type full
_refine_ls_number_parameters 406
_refine_ls_number_reflns 6079
_refine_ls_number_restraints 1
_refine_ls_restrained_S_all 1.031
_refine_ls_R_factor_all 0.0264
_refine_ls_R_factor_gt 0.0258
_refine_ls_shift/su_max 0.001
_refine_ls_shift/su_mean 0.000
_refine_ls_structure_factor_coef Fsqd
_refine_ls_weighting_details 'calc w=1/[\s^2^(Fo^2^)+(0.0486P)^2^+0.1641P] where P=(Fo^2^+2Fc^2^)/3'
_refine_ls_weighting_scheme calc
_refine_ls_wR_factor_gt 0.0654
_refine_ls_wR_factor_ref 0.0658
_reflns_number_gt 5949
_reflns_number_total 6079
_reflns_threshold_expression >2sigma(I)
_cod_data_source_file b315009g.txt
_cod_data_source_block 985cko8
_cod_depositor_comments
;
The following automatic conversions were performed:
'_symmetry_cell_setting' value 'Hexagonal' changed to 'hexagonal'
according to '/home/saulius/struct/CIF-dictionaries/cif_core.dic'
dictionary named 'cif_core.dic' version 2.4.1 from 2010-06-29.

Automatic conversion script
Id: cif_fix_enum 1527 2010-12-29 10:47:43Z saulius 
;
_cod_original_sg_symbol_H-M P6(5)
_cod_database_code 7102500

loop_
_symmetry_equiv_pos_as_xyz
'x, y, z'
'-y, x-y, z+2/3'
'-x+y, -x, z+1/3'
'-x, -y, z+1/2'
'y, -x+y, z+1/6'
'x-y, x, z+5/6'

loop_
_atom_site_label
_atom_site_type_symbol
_atom_site_fract_x
_atom_site_fract_y
_atom_site_fract_z
_atom_site_U_iso_or_equiv
_atom_site_adp_type
_atom_site_occupancy
_atom_site_symmetry_multiplicity
_atom_site_calc_flag
P1 P 0.53390(3) 0.69763(3) 0.096977(8) 0.01676(6) Uani 1 1 d
S1 S 0.59438(3) 0.55648(3) 0.100454(9) 0.02450(7) Uani 1 1 d
O1 O 0.42950(9) 0.90964(9) 0.09754(2) 0.02114(16) Uani 1 1 d
O2 O 0.23075(10) 0.84006(10) 0.06342(2) 0.02359(18) Uani 1 1 d
C1 C 0.68581(12) 0.86950(12) 0.10770(3) 0.0196(2) Uani 1 1 d
C2 C 0.76564(14) 0.88536(13) 0.14004(4) 0.0238(2) Uani 1 1 d
C3 C 0.88751(14) 1.01374(14) 0.14767(4) 0.0267(3) Uani 1 1 d
C4 C 0.93355(13) 1.12426(14) 0.12203(4) 0.0269(3) Uani 1 1 d
C5 C 0.85758(14) 1.10776(14) 0.08927(4) 0.0266(3) Uani 1 1 d
C6 C 0.73347(13) 0.98151(13) 0.08212(4) 0.0225(2) Uani 1 1 d
C7 C 0.39040(12) 0.65433(12) 0.13062(3) 0.0173(2) Uani 1 1 d
C8 C 0.42659(13) 0.72487(13) 0.16548(3) 0.0219(2) Uani 1 1 d
C9 C 0.32767(15) 0.69100(14) 0.19401(4) 0.0254(2) Uani 1 1 d
C10 C 0.18968(15) 0.58524(14) 0.18799(4) 0.0269(3) Uani 1 1 d
C11 C 0.15075(13) 0.51712(13) 0.15330(4) 0.0244(2) Uani 1 1 d
C12 C 0.24839(13) 0.54935(12) 0.12406(3) 0.0191(2) Uani 1 1 d
C13 C 0.19186(12) 0.47656(12) 0.08700(3) 0.0198(2) Uani 1 1 d
C14 C 0.08778(14) 0.49403(13) 0.06885(4) 0.0272(3) Uani 1 1 d
C15 C 0.03643(16) 0.43404(15) 0.03373(4) 0.0346(3) Uani 1 1 d
C16 C 0.08471(17) 0.35283(17) 0.01668(4) 0.0376(3) Uani 1 1 d
C17 C 0.18297(16) 0.32932(17) 0.03495(4) 0.0358(3) Uani 1 1 d
C18 C 0.23686(14) 0.39128(13) 0.07004(4) 0.0252(2) Uani 1 1 d
C19 C 0.47535(12) 0.71443(12) 0.04964(3) 0.0178(2) Uani 1 1 d
C20 C 0.39296(12) 0.77682(12) 0.04110(3) 0.0182(2) Uani 1 1 d
C21 C 0.34957(13) 0.77624(13) 0.00396(3) 0.0225(2) Uani 1 1 d
C22 C 0.39070(14) 0.71804(14) -0.02501(4) 0.0261(3) Uani 1 1 d
C23 C 0.47193(14) 0.65730(14) -0.01676(4) 0.0259(3) Uani 1 1 d
C24 C 0.51245(14) 0.65399(13) 0.02027(4) 0.0227(2) Uani 1 1 d
C25 C 0.35473(12) 0.84941(11) 0.07085(3) 0.0178(2) Uani 1 1 d
C26 C 0.17428(14) 0.91021(15) 0.08823(4) 0.0255(3) Uani 1 1 d
C27 C 0.27572(19) 1.06853(16) 0.08914(5) 0.0370(3) Uani 1 1 d
C28 C 0.03866(19) 0.8764(2) 0.06777(5) 0.0445(4) Uani 1 1 d
C29 C 0.14352(17) 0.84388(17) 0.12733(4) 0.0310(3) Uani 1 1 d
H2 H 0.7380(17) 0.8067(19) 0.1570(5) 0.027(4) Uiso 1 1 d
H3 H 0.936(2) 1.018(2) 0.1703(6) 0.047(5) Uiso 1 1 d
H4 H 1.0116(18) 1.2093(18) 0.1268(5) 0.023(4) Uiso 1 1 d
H5 H 0.8880(17) 1.1826(18) 0.0713(5) 0.022(4) Uiso 1 1 d
H6 H 0.6810(18) 0.9684(17) 0.0601(5) 0.024(4) Uiso 1 1 d
H8 H 0.5213(17) 0.8006(17) 0.1696(4) 0.021(4) Uiso 1 1 d
H9 H 0.3554(18) 0.7442(18) 0.2180(5) 0.025(4) Uiso 1 1 d
H10 H 0.1181(18) 0.5609(17) 0.2071(5) 0.024(4) Uiso 1 1 d
H11 H 0.0566(18) 0.4478(18) 0.1494(5) 0.023(4) Uiso 1 1 d
H14 H 0.060(2) 0.553(2) 0.0817(6) 0.043(5) Uiso 1 1 d
H15 H -0.0303(19) 0.4480(19) 0.0215(5) 0.030(4) Uiso 1 1 d
H16 H 0.050(2) 0.314(2) -0.0070(6) 0.033(4) Uiso 1 1 d
H17 H 0.214(2) 0.268(2) 0.0221(6) 0.050(6) Uiso 1 1 d
H18 H 0.304(2) 0.3780(19) 0.0825(5) 0.033(4) Uiso 1 1 d
H21 H 0.2972(18) 0.8164(18) -0.0004(5) 0.028(4) Uiso 1 1 d
H22 H 0.3627(17) 0.7190(16) -0.0491(5) 0.022(4) Uiso 1 1 d
H23 H 0.4960(19) 0.6136(19) -0.0365(5) 0.028(4) Uiso 1 1 d
H24 H 0.5670(17) 0.6110(17) 0.0259(4) 0.020(4) Uiso 1 1 d
H27A H 0.3598(19) 1.0925(19) 0.1056(5) 0.030(4) Uiso 1 1 d
H27B H 0.312(2) 1.105(2) 0.0644(6) 0.042(5) Uiso 1 1 d
H27C H 0.227(2) 1.116(2) 0.1000(6) 0.046(5) Uiso 1 1 d
H28A H -0.028(2) 0.772(2) 0.0670(6) 0.043(5) Uiso 1 1 d
H28B H 0.059(3) 0.915(3) 0.0412(9) 0.067(7) Uiso 1 1 d
H28C H -0.011(2) 0.914(2) 0.0823(6) 0.040(5) Uiso 1 1 d
H29A H 0.229(2) 0.865(2) 0.1404(6) 0.034(5) Uiso 1 1 d
H29B H 0.086(2) 0.741(3) 0.1250(6) 0.049(6) Uiso 1 1 d
H29C H 0.090(2) 0.8844(19) 0.1418(5) 0.033(4) Uiso 1 1 d

loop_
_atom_site_aniso_label
_atom_site_aniso_U_11
_atom_site_aniso_U_22
_atom_site_aniso_U_33
_atom_site_aniso_U_23
_atom_site_aniso_U_13
_atom_site_aniso_U_12
P1 0.01717(13) 0.01498(12) 0.01916(13) 0.00171(10) 0.00253(10) 0.00881(11)
S1 0.02599(15) 0.02048(14) 0.03247(16) 0.00110(11) 0.00050(11) 0.01571(11)
O1 0.0216(4) 0.0222(4) 0.0206(4) -0.0033(3) -0.0016(3) 0.0117(3)
O2 0.0261(4) 0.0296(4) 0.0225(4) -0.0078(3) -0.0040(3) 0.0195(4)
C1 0.0180(5) 0.0162(5) 0.0254(6) 0.0017(4) 0.0041(4) 0.0092(4)
C2 0.0217(6) 0.0192(5) 0.0289(6) 0.0020(5) 0.0006(5) 0.0090(5)
C3 0.0223(6) 0.0241(6) 0.0314(7) -0.0015(5) -0.0010(5) 0.0099(5)
C4 0.0184(6) 0.0184(6) 0.0381(7) -0.0009(5) 0.0056(5) 0.0050(5)
C5 0.0252(6) 0.0199(6) 0.0331(7) 0.0070(5) 0.0113(5) 0.0100(5)
C6 0.0213(5) 0.0213(6) 0.0271(6) 0.0054(4) 0.0063(5) 0.0123(5)
C7 0.0201(5) 0.0147(5) 0.0177(5) 0.0030(4) 0.0031(4) 0.0090(4)
C8 0.0220(6) 0.0187(5) 0.0227(6) -0.0006(4) 0.0004(4) 0.0085(5)
C9 0.0326(7) 0.0226(6) 0.0191(5) -0.0015(4) 0.0036(5) 0.0122(5)
C10 0.0285(6) 0.0251(6) 0.0238(6) 0.0005(5) 0.0101(5) 0.0108(5)
C11 0.0211(6) 0.0182(5) 0.0283(6) -0.0013(4) 0.0058(5) 0.0056(5)
C12 0.0229(6) 0.0150(5) 0.0196(5) -0.0004(4) 0.0018(4) 0.0096(4)
C13 0.0183(5) 0.0157(5) 0.0195(5) 0.0021(4) 0.0030(4) 0.0042(4)
C14 0.0238(6) 0.0187(5) 0.0336(7) 0.0023(5) -0.0023(5) 0.0065(5)
C15 0.0295(7) 0.0282(7) 0.0310(7) 0.0080(5) -0.0065(5) 0.0031(6)
C16 0.0319(7) 0.0406(8) 0.0193(6) -0.0008(6) 0.0007(5) 0.0023(6)
C17 0.0297(7) 0.0379(8) 0.0297(7) -0.0117(6) 0.0077(6) 0.0093(6)
C18 0.0227(6) 0.0226(6) 0.0263(6) -0.0027(5) 0.0032(5) 0.0084(5)
C19 0.0185(5) 0.0159(5) 0.0172(5) 0.0027(4) 0.0048(4) 0.0072(4)
C20 0.0186(5) 0.0159(5) 0.0180(5) -0.0001(4) 0.0022(4) 0.0070(4)
C21 0.0226(6) 0.0240(6) 0.0199(5) 0.0004(4) 0.0002(4) 0.0110(5)
C22 0.0270(6) 0.0270(6) 0.0171(5) -0.0017(4) 0.0026(5) 0.0081(5)
C23 0.0297(6) 0.0228(6) 0.0205(6) -0.0027(4) 0.0089(5) 0.0097(5)
C24 0.0265(6) 0.0198(5) 0.0232(6) 0.0023(4) 0.0078(5) 0.0126(5)
C25 0.0205(5) 0.0153(5) 0.0190(5) 0.0014(4) 0.0020(4) 0.0100(4)
C26 0.0282(6) 0.0340(6) 0.0249(6) -0.0094(5) -0.0044(5) 0.0235(5)
C27 0.0504(9) 0.0324(7) 0.0414(8) -0.0026(6) 0.0019(7) 0.0306(7)
C28 0.0420(9) 0.0743(13) 0.0393(8) -0.0232(9) -0.0158(7) 0.0456(10)
C29 0.0340(7) 0.0361(7) 0.0287(6) -0.0047(5) 0.0038(5) 0.0218(6)

loop_
_atom_type_symbol
_atom_type_description
_atom_type_scat_dispersion_real
_atom_type_scat_dispersion_imag
_atom_type_scat_source
C C 0.0033 0.0016 'International Tables Vol C Tables 4.2.6.8 and 6.1.1.4'
H H 0.0000 0.0000 'International Tables Vol C Tables 4.2.6.8 and 6.1.1.4'
O O 0.0106 0.0060 'International Tables Vol C Tables 4.2.6.8 and 6.1.1.4'
P P 0.1023 0.0942 'International Tables Vol C Tables 4.2.6.8 and 6.1.1.4'
S S 0.1246 0.1234 'International Tables Vol C Tables 4.2.6.8 and 6.1.1.4'

loop_
_geom_angle_atom_site_label_1
_geom_angle_atom_site_label_2
_geom_angle_atom_site_label_3
_geom_angle
C1 P1 C7 110.66(5)
C1 P1 C19 105.71(5)
C7 P1 C19 108.79(5)
C1 P1 S1 107.84(4)
C7 P1 S1 109.73(4)
C19 P1 S1 114.05(4)
C25 O2 C26 120.80(9)
C2 C1 C6 119.06(11)
C2 C1 P1 119.34(9)
C6 C1 P1 121.20(10)
C3 C2 C1 120.43(12)
C3 C2 H2 119.5(10)
C1 C2 H2 120.1(10)
C4 C3 C2 119.82(13)
C4 C3 H3 123.7(14)
C2 C3 H3 116.5(14)
C5 C4 C3 120.04(12)
C5 C4 H4 119.0(11)
C3 C4 H4 120.9(11)
C4 C5 C6 120.36(12)
C4 C5 H5 121.1(10)
C6 C5 H5 118.5(10)
C5 C6 C1 120.20(12)
C5 C6 H6 121.5(10)
C1 C6 H6 118.3(11)
C8 C7 C12 118.96(11)
C8 C7 P1 117.33(9)
C12 C7 P1 123.62(9)
C9 C8 C7 121.66(11)
C9 C8 H8 118.7(10)
C7 C8 H8 119.6(10)
C10 C9 C8 119.33(12)
C10 C9 H9 120.7(10)
C8 C9 H9 120.0(10)
C9 C10 C11 119.91(12)
C9 C10 H10 121.2(10)
C11 C10 H10 118.8(10)
C10 C11 C12 121.88(12)
C10 C11 H11 119.1(10)
C12 C11 H11 119.1(10)
C11 C12 C7 118.21(11)
C11 C12 C13 116.95(11)
C7 C12 C13 124.69(10)
C18 C13 C14 118.57(12)
C18 C13 C12 122.96(11)
C14 C13 C12 118.46(11)
C15 C14 C13 120.73(14)
C15 C14 H14 123.5(13)
C13 C14 H14 115.6(13)
C16 C15 C14 120.14(15)
C16 C15 H15 119.3(11)
C14 C15 H15 120.5(11)
C15 C16 C17 119.89(14)
C15 C16 H16 118.8(11)
C17 C16 H16 121.3(11)
C16 C17 C18 120.26(14)
C16 C17 H17 117.8(13)
C18 C17 H17 121.9(13)
C13 C18 C17 120.30(13)
C13 C18 H18 118.3(11)
C17 C18 H18 121.4(11)
C24 C19 C20 118.50(11)
C24 C19 P1 115.69(9)
C20 C19 P1 125.76(8)
C21 C20 C19 119.88(10)
C21 C20 C25 118.65(10)
C19 C20 C25 121.42(10)
C22 C21 C20 120.50(12)
C22 C21 H21 122.0(12)
C20 C21 H21 117.4(12)
C23 C22 C21 119.74(12)
C23 C22 H22 120.4(11)
C21 C22 H22 119.9(11)
C22 C23 C24 120.16(11)
C22 C23 H23 119.4(11)
C24 C23 H23 120.3(11)
C23 C24 C19 121.17(12)
C23 C24 H24 120.1(10)
C19 C24 H24 118.8(10)
O1 C25 O2 125.56(10)
O1 C25 C20 123.14(10)
O2 C25 C20 111.29(10)
O2 C26 C27 110.20(11)
O2 C26 C29 109.93(10)
C27 C26 C29 112.70(12)
O2 C26 C28 101.51(10)
C27 C26 C28 110.77(13)
C29 C26 C28 111.17(13)
C26 C27 H27A 111.1(10)
C26 C27 H27B 111.7(12)
H27A C27 H27B 106.7(16)
C26 C27 H27C 109.1(13)
H27A C27 H27C 107.5(16)
H27B C27 H27C 110.6(17)
C26 C28 H28A 110.8(12)
C26 C28 H28B 111.1(16)
H28A C28 H28B 109(2)
C26 C28 H28C 109.2(12)
H28A C28 H28C 104.8(16)
H28B C28 H28C 111.3(19)
C26 C29 H29A 111.4(12)
C26 C29 H29B 109.4(12)
H29A C29 H29B 107.7(16)
C26 C29 H29C 106.6(11)
H29A C29 H29C 110.5(16)
H29B C29 H29C 111.3(16)

loop_
_geom_bond_atom_site_label_1
_geom_bond_atom_site_label_2
_geom_bond_distance
P1 C1 1.8202(12)
P1 C7 1.8331(12)
P1 C19 1.8346(12)
P1 S1 1.9635(4)
O1 C25 1.2064(14)
O2 C25 1.3338(15)
O2 C26 1.4879(14)
C1 C2 1.3964(18)
C1 C6 1.3973(16)
C2 C3 1.3960(18)
C2 H2 0.964(18)
C3 C4 1.389(2)
C3 H3 0.95(2)
C4 C5 1.384(2)
C4 H4 0.910(17)
C5 C6 1.3921(18)
C5 H5 0.955(17)
C6 H6 0.936(17)
C7 C8 1.4025(17)
C7 C12 1.4144(16)
C8 C9 1.3877(17)
C8 H8 0.960(16)
C9 C10 1.384(2)
C9 H9 0.988(18)
C10 C11 1.3874(19)
C10 H10 0.965(17)
C11 C12 1.3995(17)
C11 H11 0.935(17)
C12 C13 1.4974(16)
C13 C18 1.3894(17)
C13 C14 1.4005(18)
C14 C15 1.386(2)
C14 H14 0.96(2)
C15 C16 1.378(3)
C15 H15 0.924(19)
C16 C17 1.384(3)
C16 H16 0.93(2)
C17 C18 1.3958(19)
C17 H17 1.00(2)
C18 H18 0.927(19)
C19 C24 1.3963(16)
C19 C20 1.4083(16)
C20 C21 1.3957(17)
C20 C25 1.4981(15)
C21 C22 1.3944(18)
C21 H21 0.892(19)
C22 C23 1.380(2)
C22 H22 0.907(18)
C23 C24 1.3890(19)
C23 H23 0.955(18)
C24 H24 0.948(16)
C26 C27 1.519(2)
C26 C29 1.520(2)
C26 C28 1.5205(19)
C27 H27A 1.006(19)
C27 H27B 0.96(2)
C27 H27C 0.99(2)
C28 H28A 1.01(2)
C28 H28B 1.01(3)
C28 H28C 0.98(2)
C29 H29A 0.96(2)
C29 H29B 0.98(2)
C29 H29C 1.026(19)

loop_
_geom_torsion_atom_site_label_1
_geom_torsion_atom_site_label_2
_geom_torsion_atom_site_label_3
_geom_torsion_atom_site_label_4
_geom_torsion
C7 P1 C1 C2 70.55(11)
C19 P1 C1 C2 -171.83(10)
S1 P1 C1 C2 -49.48(10)
C7 P1 C1 C6 -116.74(10)
C19 P1 C1 C6 0.88(11)
S1 P1 C1 C6 123.24(9)
C6 C1 C2 C3 3.22(18)
P1 C1 C2 C3 176.10(10)
C1 C2 C3 C4 -3.2(2)
C2 C3 C4 C5 0.9(2)
C3 C4 C5 C6 1.1(2)
C4 C5 C6 C1 -1.06(19)
C2 C1 C6 C5 -1.12(18)
P1 C1 C6 C5 -173.86(10)
C1 P1 C7 C8 -21.40(11)
C19 P1 C7 C8 -137.12(9)
S1 P1 C7 C8 97.48(9)
C1 P1 C7 C12 162.15(9)
C19 P1 C7 C12 46.43(11)
S1 P1 C7 C12 -78.97(10)
C12 C7 C8 C9 2.14(18)
P1 C7 C8 C9 -174.49(10)
C7 C8 C9 C10 -0.2(2)
C8 C9 C10 C11 -1.8(2)
C9 C10 C11 C12 1.8(2)
C10 C11 C12 C7 0.21(19)
C10 C11 C12 C13 -175.57(12)
C8 C7 C12 C11 -2.12(17)
P1 C7 C12 C11 174.27(9)
C8 C7 C12 C13 173.30(11)
P1 C7 C12 C13 -10.31(16)
C11 C12 C13 C18 -121.00(13)
C7 C12 C13 C18 63.52(16)
C11 C12 C13 C14 58.25(15)
C7 C12 C13 C14 -117.22(13)
C18 C13 C14 C15 -3.56(18)
C12 C13 C14 C15 177.15(11)
C13 C14 C15 C16 1.8(2)
C14 C15 C16 C17 1.0(2)
C15 C16 C17 C18 -2.1(2)
C14 C13 C18 C17 2.50(18)
C12 C13 C18 C17 -178.24(12)
C16 C17 C18 C13 0.3(2)
C1 P1 C19 C24 103.01(10)
C7 P1 C19 C24 -138.12(9)
S1 P1 C19 C24 -15.28(10)
C1 P1 C19 C20 -79.74(11)
C7 P1 C19 C20 39.12(12)
S1 P1 C19 C20 161.96(9)
C24 C19 C20 C21 0.46(17)
P1 C19 C20 C21 -176.71(9)
C24 C19 C20 C25 -177.19(11)
P1 C19 C20 C25 5.63(16)
C19 C20 C21 C22 -1.94(18)
C25 C20 C21 C22 175.78(11)
C20 C21 C22 C23 1.67(19)
C21 C22 C23 C24 0.07(19)
C22 C23 C24 C19 -1.6(2)
C20 C19 C24 C23 1.29(18)
P1 C19 C24 C23 178.74(10)
C26 O2 C25 O1 1.76(17)
C26 O2 C25 C20 -177.19(10)
C21 C20 C25 O1 -146.56(12)
C19 C20 C25 O1 31.12(17)
C21 C20 C25 O2 32.42(15)
C19 C20 C25 O2 -149.90(11)
C25 O2 C26 C27 59.98(15)
C25 O2 C26 C29 -64.82(15)
C25 O2 C26 C28 177.41(13)

loop_
_cod_related_entry_id
_cod_related_entry_database
_cod_related_entry_code
1 ChemSpider 21198733
